data_7018396
loop_
_publ_author_name
'Mathur, Pradeep'
'Joshi, Raj Kumar'
'Rai, Dhirendra Kumar'
'Jha, Badrinath'
'Mobin, Shaikh M.'

_publ_section_title
;
 One pot synthesis of maleimide and hydantoin by Fe(CO)(5) catalyzed [2 +
 2 + 1] co-cyclization of acetylene, isocyanate and CO.
;
_journal_issue 16
_journal_name_full 'Dalton transactions (Cambridge, England : 2003)'
_journal_page_first 5045
_journal_page_last 5054
_journal_paper_doi 10.1039/c2dt11942k
_journal_volume 41
_journal_year 2012
_chemical_formula_sum 'C26 H32 Fe N2 O2'
_chemical_formula_weight 460.38
_chemical_name_systematic
;
?
;
_space_group_IT_number 2
_symmetry_cell_setting triclinic
_symmetry_space_group_name_Hall '-P 1'
_symmetry_space_group_name_H-M 'P -1'
_atom_sites_solution_hydrogens geom
_atom_sites_solution_primary direct
_atom_sites_solution_secondary difmap
_audit_creation_method SHELXL-97
_cell_angle_alpha 73.530(15)
_cell_angle_beta 73.835(14)
_cell_angle_gamma 81.142(16)
_cell_formula_units_Z 4
_cell_length_a 10.7811(18)
_cell_length_b 12.910(3)
_cell_length_c 18.481(3)
_cell_measurement_reflns_used 3191
_cell_measurement_temperature 293(2)
_cell_measurement_theta_max 32.6557
_cell_measurement_theta_min 3.2096
_cell_volume 2361.3(8)
_computing_cell_refinement 'CrysAlis RED, Oxford Diffraction Ltd.,'
_computing_data_collection 'CrysAlis CCD, Oxford Diffraction Ltd.,'
_computing_data_reduction 'CrysAlis RED, Oxford Diffraction Ltd.,'
_computing_molecular_graphics Ortep3
_computing_publication_material Shelx97
_computing_structure_refinement 'SHELXL-97 (Sheldrick, 1997)'
_computing_structure_solution 'SHELXS-97 (Sheldrick, 1997)'
_diffrn_ambient_temperature 293(2)
_diffrn_detector_area_resol_mean 15.9948
_diffrn_measured_fraction_theta_full 0.997
_diffrn_measured_fraction_theta_max 0.997
_diffrn_measurement_device_type 'OXFORD DIFFRACTION XCALIBUR-S'
_diffrn_measurement_method \w/q-scan
_diffrn_radiation_monochromator graphite
_diffrn_radiation_source 'Enhance (Mo) X-ray Source'
_diffrn_radiation_type MoK\a
_diffrn_radiation_wavelength 0.71073
_diffrn_reflns_av_R_equivalents 0.0330
_diffrn_reflns_av_sigmaI/netI 0.0673
_diffrn_reflns_limit_h_max 12
_diffrn_reflns_limit_h_min -12
_diffrn_reflns_limit_k_max 15
_diffrn_reflns_limit_k_min -14
_diffrn_reflns_limit_l_max 20
_diffrn_reflns_limit_l_min -21
_diffrn_reflns_number 16438
_diffrn_reflns_theta_full 25.00
_diffrn_reflns_theta_max 25.00
_diffrn_reflns_theta_min 3.22
_exptl_absorpt_coefficient_mu 0.663
_exptl_absorpt_correction_T_max 0.8361
_exptl_absorpt_correction_T_min 0.8060
_exptl_absorpt_correction_type multi-scan
_exptl_absorpt_process_details
;
CrysAlis RED, Oxford Diffraction Ltd.,
Version 1.171.31.7 (release 18-10-2006 CrysAlis171 .NET)
(compiled Oct 18 2006,16:28:17)
Empirical absorption correction using spherical harmonics,
implemented in SCALE3 ABSPACK scaling algorithm.
;
_exptl_crystal_colour orange
_exptl_crystal_density_diffrn 1.295
_exptl_crystal_density_method 'not measured'
_exptl_crystal_description block
_exptl_crystal_F_000 976
_exptl_crystal_size_max 0.34
_exptl_crystal_size_mid 0.30
_exptl_crystal_size_min 0.28
_refine_diff_density_max 0.393
_refine_diff_density_min -0.171
_refine_diff_density_rms 0.039
_refine_ls_extinction_method none
_refine_ls_goodness_of_fit_ref 0.844
_refine_ls_hydrogen_treatment riding
_refine_ls_matrix_type full
_refine_ls_number_parameters 559
_refine_ls_number_reflns 8293
_refine_ls_number_restraints 0
_refine_ls_restrained_S_all 0.844
_refine_ls_R_factor_all 0.0754
_refine_ls_R_factor_gt 0.0380
_refine_ls_shift/su_max 0.001
_refine_ls_shift/su_mean 0.000
_refine_ls_structure_factor_coef Fsqd
_refine_ls_weighting_details 'calc w=1/[\s^2^(Fo^2^)+(0.0408P)^2^+0.0000P] where P=(Fo^2^+2Fc^2^)/3'
_refine_ls_weighting_scheme calc
_refine_ls_wR_factor_gt 0.0776
_refine_ls_wR_factor_ref 0.0839
_reflns_number_gt 4835
_reflns_number_total 8293
_reflns_threshold_expression >2sigma(I)
_cod_data_source_file c2dt11942k.txt
_cod_data_source_block 6
_cod_depositor_comments
;
The following automatic conversions were performed:

'_symmetry_cell_setting' value 'Triclinic' changed to 'triclinic'
according to /home/saulius/struct/CIF-dictionaries/cif_core.dic
dictionary named 'cif_core.dic' version 2.4.1 from 2010-06-29.

Automatic conversion script
Id: cif_fix_values 1715 2011-07-08 13:25:40Z adriana 
;
_cod_original_cell_volume 2361.4(7)
_cod_database_code 7018396

loop_
_symmetry_equiv_pos_as_xyz
'x, y, z'
'-x, -y, -z'

loop_
_atom_site_label
_atom_site_type_symbol
_atom_site_fract_x
_atom_site_fract_y
_atom_site_fract_z
_atom_site_U_iso_or_equiv
_atom_site_adp_type
_atom_site_occupancy
_atom_site_symmetry_multiplicity
_atom_site_calc_flag
_atom_site_refinement_flags
Fe1 Fe 0.28395(4) 0.05532(3) -0.245401(18) 0.05289(12) Uani 1 1 d .
Fe2 Fe 0.73410(4) -0.20106(3) -0.124178(18) 0.05468(13) Uani 1 1 d .
O1 O 0.3183(2) -0.42680(15) 0.05854(10) 0.0776(6) Uani 1 1 d .
O2 O 0.0994(2) -0.09926(15) 0.07713(9) 0.0740(6) Uani 1 1 d .
O3 O 0.6699(2) 0.07655(15) -0.51215(10) 0.0822(6) Uani 1 1 d .
O4 O 0.90527(19) 0.16782(14) -0.37200(9) 0.0678(5) Uani 1 1 d .
N1 N 0.2479(2) -0.28280(16) -0.03340(10) 0.0530(5) Uani 1 1 d .
N2 N 0.2128(2) -0.26684(16) 0.08805(10) 0.0560(6) Uani 1 1 d .
N3 N 0.7427(2) -0.02347(16) -0.40411(10) 0.0538(6) Uani 1 1 d .
N4 N 0.7905(2) 0.15035(17) -0.45477(11) 0.0621(6) Uani 1 1 d .
C1 C 0.2671(3) -0.3363(2) 0.03957(14) 0.0597(7) Uani 1 1 d .
C2 C 0.1565(3) -0.1729(2) 0.04938(14) 0.0534(7) Uani 1 1 d .
C3 C 0.1834(2) -0.18006(18) -0.03220(12) 0.0463(6) Uani 1 1 d .
C4 C 0.1527(2) -0.09467(18) -0.08735(12) 0.0482(6) Uani 1 1 d .
H4 H 0.1040 -0.0390 -0.0668 0.058 Uiso 1 1 calc R
C5 C 0.2572(2) -0.34180(19) -0.09251(12) 0.0483(6) Uani 1 1 d .
H5 H 0.2253 -0.2906 -0.1351 0.058 Uiso 1 1 calc R
C6 C 0.3952(2) -0.3789(2) -0.12683(13) 0.0575(7) Uani 1 1 d .
H6A H 0.4301 -0.4311 -0.0866 0.069 Uiso 1 1 calc R
H6B H 0.4477 -0.3175 -0.1468 0.069 Uiso 1 1 calc R
C7 C 0.4007(3) -0.4305(2) -0.19233(14) 0.0718(8) Uani 1 1 d .
H7A H 0.3713 -0.3767 -0.2340 0.086 Uiso 1 1 calc R
H7B H 0.4896 -0.4556 -0.2131 0.086 Uiso 1 1 calc R
C8 C 0.3170(3) -0.5247(2) -0.16371(15) 0.0750(9) Uani 1 1 d .
H8A H 0.3512 -0.5816 -0.1255 0.090 Uiso 1 1 calc R
H8B H 0.3189 -0.5539 -0.2070 0.090 Uiso 1 1 calc R
C9 C 0.1781(3) -0.4892(2) -0.12727(15) 0.0721(8) Uani 1 1 d .
H9A H 0.1272 -0.5516 -0.1066 0.087 Uiso 1 1 calc R
H9B H 0.1410 -0.4380 -0.1670 0.087 Uiso 1 1 calc R
C10 C 0.1714(3) -0.4364(2) -0.06207(14) 0.0616(7) Uani 1 1 d .
H10A H 0.2001 -0.4895 -0.0198 0.074 Uiso 1 1 calc R
H10B H 0.0826 -0.4105 -0.0420 0.074 Uiso 1 1 calc R
C11 C 0.2108(3) -0.2894(2) 0.17107(12) 0.0582(7) Uani 1 1 d .
H11 H 0.1734 -0.2232 0.1877 0.070 Uiso 1 1 calc R
C12 C 0.1236(3) -0.3772(2) 0.22001(13) 0.0869(10) Uani 1 1 d .
H12A H 0.1552 -0.4440 0.2043 0.104 Uiso 1 1 calc R
H12B H 0.0367 -0.3567 0.2126 0.104 Uiso 1 1 calc R
C13 C 0.1209(5) -0.3945(3) 0.30644(16) 0.1203(16) Uani 1 1 d .
H13A H 0.0792 -0.3304 0.3235 0.144 Uiso 1 1 calc R
H13B H 0.0704 -0.4551 0.3376 0.144 Uiso 1 1 calc R
C14 C 0.2545(6) -0.4165(3) 0.31884(19) 0.1312(18) Uani 1 1 d .
H14A H 0.2495 -0.4233 0.3732 0.157 Uiso 1 1 calc R
H14B H 0.2922 -0.4850 0.3072 0.157 Uiso 1 1 calc R
C15 C 0.3405(4) -0.3301(3) 0.26969(17) 0.1012(12) Uani 1 1 d .
H15A H 0.4272 -0.3504 0.2774 0.121 Uiso 1 1 calc R
H15B H 0.3088 -0.2632 0.2852 0.121 Uiso 1 1 calc R
C16 C 0.3451(3) -0.3121(3) 0.18368(15) 0.0852(10) Uani 1 1 d .
H16A H 0.3959 -0.2515 0.1530 0.102 Uiso 1 1 calc R
H16B H 0.3869 -0.3760 0.1664 0.102 Uiso 1 1 calc R
C17 C 0.1778(2) -0.06895(18) -0.17152(12) 0.0467(6) Uani 1 1 d .
C18 C 0.2806(3) -0.1069(2) -0.22823(13) 0.0556(7) Uani 1 1 d .
H18 H 0.3476 -0.1589 -0.2178 0.067 Uiso 1 1 calc R
C19 C 0.2625(3) -0.0516(2) -0.30277(13) 0.0596(7) Uani 1 1 d .
H19 H 0.3154 -0.0613 -0.3500 0.072 Uiso 1 1 calc R
C20 C 0.1516(3) 0.0202(2) -0.29347(13) 0.0592(7) Uani 1 1 d .
H20 H 0.1181 0.0660 -0.3336 0.071 Uiso 1 1 calc R
C21 C 0.0992(2) 0.0121(2) -0.21414(13) 0.0511(6) Uani 1 1 d .
H21 H 0.0261 0.0522 -0.1926 0.061 Uiso 1 1 calc R
C22 C 0.3718(4) 0.1174(3) -0.18441(19) 0.0819(10) Uani 1 1 d .
H22 H 0.3700 0.0909 -0.1318 0.098 Uiso 1 1 calc R
C23 C 0.4649(3) 0.0861(3) -0.2459(2) 0.0865(10) Uani 1 1 d .
H23 H 0.5354 0.0354 -0.2412 0.104 Uiso 1 1 calc R
C24 C 0.4334(4) 0.1439(3) -0.31512(19) 0.0958(11) Uani 1 1 d .
H24 H 0.4785 0.1378 -0.3647 0.115 Uiso 1 1 calc R
C25 C 0.3233(4) 0.2123(3) -0.2975(2) 0.0975(12) Uani 1 1 d .
H25 H 0.2830 0.2611 -0.3335 0.117 Uiso 1 1 calc R
C26 C 0.2823(4) 0.1952(3) -0.2154(2) 0.0958(11) Uani 1 1 d .
H26 H 0.2099 0.2291 -0.1876 0.115 Uiso 1 1 calc R
C27 C 0.7278(3) 0.0697(2) -0.46306(14) 0.0633(8) Uani 1 1 d .
C28 C 0.8452(2) 0.1150(2) -0.39280(13) 0.0523(7) Uani 1 1 d .
C29 C 0.8114(2) -0.00003(19) -0.35693(12) 0.0458(6) Uani 1 1 d .
C30 C 0.8442(2) -0.0564(2) -0.29168(12) 0.0505(6) Uani 1 1 d .
H30 H 0.8916 -0.0182 -0.2744 0.061 Uiso 1 1 calc R
C31 C 0.7279(2) -0.1321(2) -0.40943(12) 0.0486(6) Uani 1 1 d .
H31 H 0.7627 -0.1841 -0.3684 0.058 Uiso 1 1 calc R
C32 C 0.8059(3) -0.1552(2) -0.48637(13) 0.0655(8) Uani 1 1 d .
H32A H 0.7734 -0.1062 -0.5288 0.079 Uiso 1 1 calc R
H32B H 0.8959 -0.1431 -0.4948 0.079 Uiso 1 1 calc R
C33 C 0.7961(3) -0.2712(3) -0.48591(16) 0.0870(10) Uani 1 1 d .
H33A H 0.8424 -0.2837 -0.5362 0.104 Uiso 1 1 calc R
H33B H 0.8361 -0.3203 -0.4467 0.104 Uiso 1 1 calc R
C34 C 0.6558(4) -0.2939(3) -0.46864(18) 0.0964(11) Uani 1 1 d .
H34A H 0.6190 -0.2507 -0.5111 0.116 Uiso 1 1 calc R
H34B H 0.6514 -0.3697 -0.4652 0.116 Uiso 1 1 calc R
C35 C 0.5773(3) -0.2681(3) -0.39337(16) 0.0842(10) Uani 1 1 d .
H35A H 0.6075 -0.3174 -0.3502 0.101 Uiso 1 1 calc R
H35B H 0.4871 -0.2790 -0.3859 0.101 Uiso 1 1 calc R
C36 C 0.5881(2) -0.1526(2) -0.39361(13) 0.0591(7) Uani 1 1 d .
H36A H 0.5498 -0.1030 -0.4333 0.071 Uiso 1 1 calc R
H36B H 0.5410 -0.1398 -0.3436 0.071 Uiso 1 1 calc R
C37 C 0.8058(3) 0.2591(2) -0.50899(15) 0.0713(8) Uani 1 1 d .
H37 H 0.8638 0.2931 -0.4918 0.086 Uiso 1 1 calc R
C38 C 0.8729(3) 0.2552(2) -0.59016(14) 0.0790(9) Uani 1 1 d .
H38A H 0.8218 0.2187 -0.6097 0.095 Uiso 1 1 calc R
H38B H 0.9563 0.2141 -0.5910 0.095 Uiso 1 1 calc R
C39 C 0.8925(4) 0.3689(3) -0.64253(17) 0.1027(12) Uani 1 1 d .
H39A H 0.9563 0.3999 -0.6286 0.123 Uiso 1 1 calc R
H39B H 0.9268 0.3644 -0.6961 0.123 Uiso 1 1 calc R
C40 C 0.7720(5) 0.4416(3) -0.6370(2) 0.1170(14) Uani 1 1 d .
H40A H 0.7152 0.4189 -0.6612 0.140 Uiso 1 1 calc R
H40B H 0.7932 0.5146 -0.6661 0.140 Uiso 1 1 calc R
C41 C 0.7014(4) 0.4430(2) -0.55588(19) 0.1026(12) Uani 1 1 d .
H41A H 0.6178 0.4833 -0.5563 0.123 Uiso 1 1 calc R
H41B H 0.7498 0.4808 -0.5356 0.123 Uiso 1 1 calc R
C42 C 0.6804(3) 0.3301(2) -0.50140(16) 0.0742(8) Uani 1 1 d .
H42A H 0.6478 0.3357 -0.4480 0.089 Uiso 1 1 calc R
H42B H 0.6164 0.2978 -0.5142 0.089 Uiso 1 1 calc R
C43 C 0.8223(2) -0.1648(2) -0.24121(12) 0.0496(6) Uani 1 1 d .
C44 C 0.9103(3) -0.2257(2) -0.19611(14) 0.0639(8) Uani 1 1 d .
H44 H 0.9874 -0.2032 -0.1948 0.077 Uiso 1 1 calc R
C45 C 0.8593(3) -0.3258(2) -0.15404(15) 0.0676(8) Uani 1 1 d .
H45 H 0.8983 -0.3812 -0.1210 0.081 Uiso 1 1 calc R
C46 C 0.7405(3) -0.3283(2) -0.17007(14) 0.0623(7) Uani 1 1 d .
H46 H 0.6869 -0.3851 -0.1494 0.075 Uiso 1 1 calc R
C47 C 0.7165(2) -0.2297(2) -0.22309(13) 0.0556(7) Uani 1 1 d .
H47 H 0.6436 -0.2100 -0.2431 0.067 Uiso 1 1 calc R
C48 C 0.5596(3) -0.1346(3) -0.07165(17) 0.0852(9) Uani 1 1 d .
H48 H 0.4846 -0.1210 -0.0895 0.102 Uiso 1 1 calc R
C49 C 0.6558(4) -0.0623(3) -0.09040(17) 0.0894(10) Uani 1 1 d .
H49 H 0.6555 0.0076 -0.1226 0.107 Uiso 1 1 calc R
C50 C 0.7529(4) -0.1152(3) -0.05152(16) 0.0887(11) Uani 1 1 d .
H50 H 0.8281 -0.0864 -0.0536 0.106 Uiso 1 1 calc R
C51 C 0.7151(4) -0.2192(3) -0.00903(15) 0.0903(11) Uani 1 1 d .
H51 H 0.7610 -0.2715 0.0220 0.108 Uiso 1 1 calc R
C52 C 0.5967(3) -0.2303(3) -0.02155(15) 0.0878(10) Uani 1 1 d .
H52 H 0.5501 -0.2913 -0.0001 0.105 Uiso 1 1 calc R

loop_
_atom_site_aniso_label
_atom_site_aniso_U_11
_atom_site_aniso_U_22
_atom_site_aniso_U_33
_atom_site_aniso_U_23
_atom_site_aniso_U_13
_atom_site_aniso_U_12
Fe1 0.0483(3) 0.0522(2) 0.0489(2) -0.00225(16) -0.00766(17) -0.00464(19)
Fe2 0.0540(3) 0.0584(2) 0.0463(2) -0.00311(17) -0.01157(17) -0.0095(2)
O1 0.1111(18) 0.0519(12) 0.0637(11) -0.0113(9) -0.0325(11) 0.0252(12)
O2 0.0909(16) 0.0620(12) 0.0543(10) -0.0189(9) -0.0061(10) 0.0241(12)
O3 0.1008(17) 0.0777(14) 0.0749(13) -0.0079(11) -0.0457(12) -0.0048(12)
O4 0.0717(14) 0.0632(12) 0.0713(12) -0.0170(9) -0.0152(10) -0.0185(11)
N1 0.0634(16) 0.0446(12) 0.0448(12) -0.0080(10) -0.0131(10) 0.0071(11)
N2 0.0680(16) 0.0481(13) 0.0458(12) -0.0105(10) -0.0117(11) 0.0066(12)
N3 0.0588(15) 0.0498(14) 0.0537(12) -0.0062(10) -0.0203(11) -0.0083(11)
N4 0.0706(17) 0.0504(13) 0.0617(14) -0.0060(11) -0.0151(12) -0.0119(13)
C1 0.067(2) 0.0512(17) 0.0555(16) -0.0085(14) -0.0163(14) 0.0035(16)
C2 0.0497(18) 0.0463(16) 0.0525(15) -0.0060(13) -0.0034(13) 0.0016(14)
C3 0.0439(16) 0.0413(15) 0.0434(14) -0.0042(11) -0.0045(11) 0.0031(13)
C4 0.0408(16) 0.0423(14) 0.0516(14) -0.0125(12) 0.0013(11) 0.0036(12)
C5 0.0494(17) 0.0416(14) 0.0440(13) -0.0051(11) -0.0058(11) 0.0045(13)
C6 0.0500(18) 0.0487(16) 0.0623(16) -0.0063(13) -0.0072(13) 0.0036(14)
C7 0.069(2) 0.0619(19) 0.0623(16) -0.0152(14) 0.0069(14) 0.0163(17)
C8 0.099(3) 0.0579(19) 0.0658(18) -0.0213(15) -0.0173(17) 0.0039(19)
C9 0.079(2) 0.0600(18) 0.0791(19) -0.0160(15) -0.0211(17) -0.0111(17)
C10 0.0558(19) 0.0582(17) 0.0611(16) -0.0101(13) -0.0030(13) -0.0063(15)
C11 0.070(2) 0.0542(16) 0.0463(15) -0.0112(12) -0.0109(13) -0.0014(15)
C12 0.119(3) 0.086(2) 0.0562(17) -0.0176(15) -0.0008(16) -0.048(2)
C13 0.188(5) 0.121(3) 0.0505(19) -0.0167(19) 0.010(2) -0.091(3)
C14 0.250(6) 0.089(3) 0.059(2) -0.015(2) -0.054(3) -0.002(4)
C15 0.111(3) 0.125(3) 0.077(2) -0.038(2) -0.043(2) 0.026(3)
C16 0.081(3) 0.112(3) 0.0605(18) -0.0245(17) -0.0216(16) 0.013(2)
C17 0.0433(16) 0.0452(15) 0.0441(14) -0.0084(11) -0.0027(11) -0.0023(13)
C18 0.0481(18) 0.0491(15) 0.0554(16) -0.0083(12) 0.0006(12) 0.0040(13)
C19 0.055(2) 0.0701(19) 0.0444(15) -0.0157(13) 0.0023(12) -0.0016(16)
C20 0.0482(19) 0.0735(19) 0.0468(15) -0.0056(13) -0.0089(12) -0.0017(15)
C21 0.0372(16) 0.0596(17) 0.0498(14) -0.0115(12) -0.0057(12) 0.0027(13)
C22 0.091(3) 0.078(2) 0.084(2) -0.0184(19) -0.028(2) -0.023(2)
C23 0.058(2) 0.100(3) 0.097(2) -0.012(2) -0.0181(19) -0.022(2)
C24 0.093(3) 0.092(3) 0.084(2) 0.004(2) 0.000(2) -0.041(2)
C25 0.133(4) 0.058(2) 0.096(3) 0.0088(19) -0.037(3) -0.030(2)
C26 0.107(3) 0.060(2) 0.125(3) -0.037(2) -0.023(3) -0.007(2)
C27 0.063(2) 0.072(2) 0.0503(16) -0.0090(14) -0.0178(14) 0.0012(16)
C28 0.0444(17) 0.0643(18) 0.0436(14) -0.0149(13) -0.0031(12) -0.0028(15)
C29 0.0376(15) 0.0504(15) 0.0439(14) -0.0102(12) -0.0022(11) -0.0055(12)
C30 0.0422(16) 0.0612(17) 0.0468(14) -0.0117(12) -0.0065(11) -0.0129(13)
C31 0.0426(16) 0.0562(17) 0.0447(13) -0.0090(11) -0.0097(11) -0.0066(13)
C32 0.056(2) 0.082(2) 0.0492(15) -0.0174(14) 0.0005(13) -0.0037(16)
C33 0.104(3) 0.089(3) 0.0701(19) -0.0356(17) -0.0169(19) 0.007(2)
C34 0.129(4) 0.091(3) 0.088(2) -0.0311(19) -0.036(2) -0.031(2)
C35 0.080(2) 0.105(3) 0.0747(19) -0.0112(18) -0.0233(17) -0.045(2)
C36 0.0445(18) 0.081(2) 0.0531(15) -0.0174(13) -0.0091(12) -0.0125(15)
C37 0.086(2) 0.0564(18) 0.0642(17) -0.0044(14) -0.0160(16) -0.0099(18)
C38 0.088(3) 0.070(2) 0.0657(18) -0.0062(15) -0.0046(16) -0.0124(18)
C39 0.136(4) 0.085(3) 0.069(2) 0.0093(18) -0.014(2) -0.034(3)
C40 0.170(5) 0.069(2) 0.099(3) 0.018(2) -0.050(3) -0.015(3)
C41 0.143(4) 0.063(2) 0.099(3) -0.0119(19) -0.045(2) 0.009(2)
C42 0.073(2) 0.067(2) 0.0797(19) -0.0157(16) -0.0254(16) 0.0092(18)
C43 0.0432(16) 0.0563(16) 0.0441(13) -0.0078(12) -0.0050(11) -0.0089(13)
C44 0.0447(18) 0.072(2) 0.0664(17) -0.0072(14) -0.0116(13) -0.0028(15)
C45 0.059(2) 0.0566(18) 0.0720(17) 0.0010(14) -0.0132(15) 0.0033(15)
C46 0.059(2) 0.0561(18) 0.0672(17) -0.0095(14) -0.0089(14) -0.0154(15)
C47 0.0476(17) 0.0646(18) 0.0503(14) -0.0061(13) -0.0109(12) -0.0106(14)
C48 0.071(2) 0.096(3) 0.081(2) -0.030(2) -0.0025(17) 0.000(2)
C49 0.121(3) 0.069(2) 0.072(2) -0.0208(17) -0.014(2) -0.002(2)
C50 0.112(3) 0.098(3) 0.067(2) -0.0303(19) -0.015(2) -0.034(2)
C51 0.114(3) 0.102(3) 0.0508(17) -0.0045(17) -0.0193(18) -0.026(2)
C52 0.094(3) 0.103(3) 0.0523(17) -0.0100(18) 0.0070(17) -0.031(2)

loop_
_atom_type_symbol
_atom_type_description
_atom_type_scat_dispersion_real
_atom_type_scat_dispersion_imag
_atom_type_scat_source
C C 0.0033 0.0016 'International Tables Vol C Tables 4.2.6.8 and 6.1.1.4'
H H 0.0000 0.0000 'International Tables Vol C Tables 4.2.6.8 and 6.1.1.4'
N N 0.0061 0.0033 'International Tables Vol C Tables 4.2.6.8 and 6.1.1.4'
O O 0.0106 0.0060 'International Tables Vol C Tables 4.2.6.8 and 6.1.1.4'
Fe Fe 0.3463 0.8444 'International Tables Vol C Tables 4.2.6.8 and 6.1.1.4'

loop_
_geom_angle_atom_site_label_1
_geom_angle_atom_site_label_2
_geom_angle_atom_site_label_3
_geom_angle
C26 Fe1 C18 156.54(13)
C26 Fe1 C21 108.47(13)
C18 Fe1 C21 68.77(10)
C26 Fe1 C24 68.06(15)
C18 Fe1 C24 124.91(15)
C21 Fe1 C24 153.98(13)
C26 Fe1 C25 40.86(12)
C18 Fe1 C25 161.02(14)
C21 Fe1 C25 120.55(15)
C24 Fe1 C25 39.79(13)
C26 Fe1 C19 161.79(13)
C18 Fe1 C19 40.63(9)
C21 Fe1 C19 67.96(10)
C24 Fe1 C19 106.84(13)
C25 Fe1 C19 124.20(13)
C26 Fe1 C22 40.18(12)
C18 Fe1 C22 121.94(12)
C21 Fe1 C22 127.66(13)
C24 Fe1 C22 67.37(13)
C25 Fe1 C22 67.39(13)
C19 Fe1 C22 155.79(14)
C26 Fe1 C20 125.81(14)
C18 Fe1 C20 68.02(11)
C21 Fe1 C20 40.10(9)
C24 Fe1 C20 119.52(12)
C25 Fe1 C20 107.52(13)
C19 Fe1 C20 40.09(10)
C22 Fe1 C20 163.57(14)
C26 Fe1 C23 67.69(15)
C18 Fe1 C23 108.55(13)
C21 Fe1 C23 164.89(11)
C24 Fe1 C23 39.81(12)
C25 Fe1 C23 66.87(15)
C19 Fe1 C23 120.38(13)
C22 Fe1 C23 40.12(12)
C20 Fe1 C23 154.06(13)
C26 Fe1 C17 121.44(13)
C18 Fe1 C17 41.00(9)
C21 Fe1 C17 41.20(9)
C24 Fe1 C17 162.90(14)
C25 Fe1 C17 156.36(15)
C19 Fe1 C17 68.51(9)
C22 Fe1 C17 109.70(11)
C20 Fe1 C17 68.26(9)
C23 Fe1 C17 127.12(12)
C47 Fe2 C51 159.60(12)
C47 Fe2 C44 68.70(10)
C51 Fe2 C44 120.73(13)
C47 Fe2 C52 123.90(12)
C51 Fe2 C52 40.14(11)
C44 Fe2 C52 154.60(13)
C47 Fe2 C50 158.43(12)
C51 Fe2 C50 40.52(11)
C44 Fe2 C50 108.96(13)
C52 Fe2 C50 67.71(13)
C47 Fe2 C45 67.90(11)
C51 Fe2 C45 106.55(13)
C44 Fe2 C45 40.57(10)
C52 Fe2 C45 119.17(13)
C50 Fe2 C45 125.19(14)
C47 Fe2 C46 40.51(9)
C51 Fe2 C46 122.69(12)
C44 Fe2 C46 68.45(11)
C52 Fe2 C46 105.79(12)
C50 Fe2 C46 160.32(13)
C45 Fe2 C46 40.24(10)
C47 Fe2 C48 108.17(12)
C51 Fe2 C48 67.68(14)
C44 Fe2 C48 164.30(12)
C52 Fe2 C48 40.03(12)
C50 Fe2 C48 67.93(14)
C45 Fe2 C48 153.95(13)
C46 Fe2 C48 119.87(13)
C47 Fe2 C49 122.76(12)
C51 Fe2 C49 67.93(13)
C44 Fe2 C49 127.46(13)
C52 Fe2 C49 67.49(13)
C50 Fe2 C49 40.54(12)
C45 Fe2 C49 163.33(14)
C46 Fe2 C49 156.08(14)
C48 Fe2 C49 40.27(12)
C47 Fe2 C43 40.92(9)
C51 Fe2 C43 157.30(13)
C44 Fe2 C43 41.05(9)
C52 Fe2 C43 161.95(12)
C50 Fe2 C43 123.15(11)
C45 Fe2 C43 68.37(10)
C46 Fe2 C43 68.61(10)
C48 Fe2 C43 126.63(12)
C49 Fe2 C43 110.27(11)
C1 N1 C3 110.2(2)
C1 N1 C5 121.4(2)
C3 N1 C5 125.69(18)
C2 N2 C1 111.5(2)
C2 N2 C11 122.5(2)
C1 N2 C11 126.0(2)
C27 N3 C29 108.9(2)
C27 N3 C31 122.3(2)
C29 N3 C31 125.85(18)
C28 N4 C27 111.8(2)
C28 N4 C37 123.1(2)
C27 N4 C37 124.9(2)
O1 C1 N1 126.9(3)
O1 C1 N2 126.3(2)
N1 C1 N2 106.8(2)
O2 C2 N2 126.1(2)
O2 C2 C3 128.2(2)
N2 C2 C3 105.7(2)
C4 C3 N1 133.8(2)
C4 C3 C2 120.4(2)
N1 C3 C2 105.73(18)
C3 C4 C17 134.9(2)
C3 C4 H4 112.5
C17 C4 H4 112.5
N1 C5 C6 112.2(2)
N1 C5 C10 112.65(18)
C6 C5 C10 110.8(2)
N1 C5 H5 106.9
C6 C5 H5 106.9
C10 C5 H5 106.9
C5 C6 C7 110.2(2)
C5 C6 H6A 109.6
C7 C6 H6A 109.6
C5 C6 H6B 109.6
C7 C6 H6B 109.6
H6A C6 H6B 108.1
C8 C7 C6 111.1(2)
C8 C7 H7A 109.4
C6 C7 H7A 109.4
C8 C7 H7B 109.4
C6 C7 H7B 109.4
H7A C7 H7B 108.0
C7 C8 C9 110.7(2)
C7 C8 H8A 109.5
C9 C8 H8A 109.5
C7 C8 H8B 109.5
C9 C8 H8B 109.5
H8A C8 H8B 108.1
C8 C9 C10 111.3(2)
C8 C9 H9A 109.4
C10 C9 H9A 109.4
C8 C9 H9B 109.4
C10 C9 H9B 109.4
H9A C9 H9B 108.0
C9 C10 C5 110.1(2)
C9 C10 H10A 109.6
C5 C10 H10A 109.6
C9 C10 H10B 109.6
C5 C10 H10B 109.6
H10A C10 H10B 108.1
N2 C11 C16 111.7(2)
N2 C11 C12 111.4(2)
C16 C11 C12 112.8(2)
N2 C11 H11 106.8
C16 C11 H11 106.8
C12 C11 H11 106.8
C11 C12 C13 109.3(2)
C11 C12 H12A 109.8
C13 C12 H12A 109.8
C11 C12 H12B 109.8
C13 C12 H12B 109.8
H12A C12 H12B 108.3
C14 C13 C12 111.3(3)
C14 C13 H13A 109.4
C12 C13 H13A 109.4
C14 C13 H13B 109.4
C12 C13 H13B 109.4
H13A C13 H13B 108.0
C15 C14 C13 112.8(3)
C15 C14 H14A 109.0
C13 C14 H14A 109.0
C15 C14 H14B 109.0
C13 C14 H14B 109.0
H14A C14 H14B 107.8
C14 C15 C16 110.8(3)
C14 C15 H15A 109.5
C16 C15 H15A 109.5
C14 C15 H15B 109.5
C16 C15 H15B 109.5
H15A C15 H15B 108.1
C11 C16 C15 110.6(3)
C11 C16 H16A 109.5
C15 C16 H16A 109.5
C11 C16 H16B 109.5
C15 C16 H16B 109.5
H16A C16 H16B 108.1
C18 C17 C21 106.41(19)
C18 C17 C4 131.1(2)
C21 C17 C4 122.4(2)
C18 C17 Fe1 68.80(13)
C21 C17 Fe1 68.74(12)
C4 C17 Fe1 123.86(16)
C19 C18 C17 108.1(2)
C19 C18 Fe1 69.86(14)
C17 C18 Fe1 70.19(14)
C19 C18 H18 126.0
C17 C18 H18 126.0
Fe1 C18 H18 125.6
C20 C19 C18 108.3(2)
C20 C19 Fe1 70.12(16)
C18 C19 Fe1 69.51(14)
C20 C19 H19 125.8
C18 C19 H19 125.8
Fe1 C19 H19 126.1
C21 C20 C19 109.0(2)
C21 C20 Fe1 69.63(13)
C19 C20 Fe1 69.79(15)
C21 C20 H20 125.5
C19 C20 H20 125.5
Fe1 C20 H20 126.6
C20 C21 C17 108.2(2)
C20 C21 Fe1 70.26(14)
C17 C21 Fe1 70.06(13)
C20 C21 H21 125.9
C17 C21 H21 125.9
Fe1 C21 H21 125.4
C26 C22 C23 108.5(3)
C26 C22 Fe1 69.60(18)
C23 C22 Fe1 70.30(17)
C26 C22 H22 125.8
C23 C22 H22 125.8
Fe1 C22 H22 125.9
C24 C23 C22 108.1(3)
C24 C23 Fe1 69.63(18)
C22 C23 Fe1 69.57(18)
C24 C23 H23 126.0
C22 C23 H23 126.0
Fe1 C23 H23 126.4
C25 C24 C23 108.3(3)
C25 C24 Fe1 70.15(19)
C23 C24 Fe1 70.56(17)
C25 C24 H24 125.8
C23 C24 H24 125.8
Fe1 C24 H24 125.0
C24 C25 C26 108.4(3)
C24 C25 Fe1 70.06(18)
C26 C25 Fe1 69.31(17)
C24 C25 H25 125.8
C26 C25 H25 125.8
Fe1 C25 H25 126.4
C22 C26 C25 106.7(3)
C22 C26 Fe1 70.22(18)
C25 C26 Fe1 69.82(18)
C22 C26 H26 126.6
C25 C26 H26 126.6
Fe1 C26 H26 124.9
O3 C27 N4 127.2(2)
O3 C27 N3 124.9(3)
N4 C27 N3 107.8(2)
O4 C28 N4 126.0(2)
O4 C28 C29 128.7(2)
N4 C28 C29 105.2(2)
C30 C29 N3 133.3(2)
C30 C29 C28 120.4(2)
N3 C29 C28 106.21(18)
C29 C30 C43 134.3(2)
C29 C30 H30 112.9
C43 C30 H30 112.9
N3 C31 C36 112.2(2)
N3 C31 C32 112.7(2)
C36 C31 C32 111.0(2)
N3 C31 H31 106.8
C36 C31 H31 106.8
C32 C31 H31 106.8
C33 C32 C31 110.4(2)
C33 C32 H32A 109.6
C31 C32 H32A 109.6
C33 C32 H32B 109.6
C31 C32 H32B 109.6
H32A C32 H32B 108.1
C34 C33 C32 110.6(3)
C34 C33 H33A 109.5
C32 C33 H33A 109.5
C34 C33 H33B 109.5
C32 C33 H33B 109.5
H33A C33 H33B 108.1
C35 C34 C33 111.6(2)
C35 C34 H34A 109.3
C33 C34 H34A 109.3
C35 C34 H34B 109.3
C33 C34 H34B 109.3
H34A C34 H34B 108.0
C34 C35 C36 111.5(2)
C34 C35 H35A 109.3
C36 C35 H35A 109.3
C34 C35 H35B 109.3
C36 C35 H35B 109.3
H35A C35 H35B 108.0
C31 C36 C35 110.3(2)
C31 C36 H36A 109.6
C35 C36 H36A 109.6
C31 C36 H36B 109.6
C35 C36 H36B 109.6
H36A C36 H36B 108.1
N4 C37 C38 112.9(2)
N4 C37 C42 112.0(2)
C38 C37 C42 114.3(2)
N4 C37 H37 105.6
C38 C37 H37 105.6
C42 C37 H37 105.6
C37 C38 C39 110.7(3)
C37 C38 H38A 109.5
C39 C38 H38A 109.5
C37 C38 H38B 109.5
C39 C38 H38B 109.5
H38A C38 H38B 108.1
C40 C39 C38 113.1(3)
C40 C39 H39A 109.0
C38 C39 H39A 109.0
C40 C39 H39B 109.0
C38 C39 H39B 109.0
H39A C39 H39B 107.8
C39 C40 C41 113.6(3)
C39 C40 H40A 108.8
C41 C40 H40A 108.8
C39 C40 H40B 108.8
C41 C40 H40B 108.8
H40A C40 H40B 107.7
C40 C41 C42 113.5(3)
C40 C41 H41A 108.9
C42 C41 H41A 108.9
C40 C41 H41B 108.9
C42 C41 H41B 108.9
H41A C41 H41B 107.7
C37 C42 C41 110.4(3)
C37 C42 H42A 109.6
C41 C42 H42A 109.6
C37 C42 H42B 109.6
C41 C42 H42B 109.6
H42A C42 H42B 108.1
C47 C43 C44 106.4(2)
C47 C43 C30 130.7(2)
C44 C43 C30 122.8(2)
C47 C43 Fe2 68.56(13)
C44 C43 Fe2 68.61(13)
C30 C43 Fe2 125.73(18)
C45 C44 C43 107.9(2)
C45 C44 Fe2 69.85(16)
C43 C44 Fe2 70.34(15)
C45 C44 H44 126.1
C43 C44 H44 126.1
Fe2 C44 H44 125.3
C46 C45 C44 109.0(2)
C46 C45 Fe2 69.94(16)
C44 C45 Fe2 69.58(16)
C46 C45 H45 125.5
C44 C45 H45 125.5
Fe2 C45 H45 126.6
C45 C46 C47 107.8(2)
C45 C46 Fe2 69.82(16)
C47 C46 Fe2 69.44(15)
C45 C46 H46 126.1
C47 C46 H46 126.1
Fe2 C46 H46 126.2
C46 C47 C43 108.9(2)
C46 C47 Fe2 70.05(14)
C43 C47 Fe2 70.52(13)
C46 C47 H47 125.6
C43 C47 H47 125.6
Fe2 C47 H47 125.4
C52 C48 C49 107.9(3)
C52 C48 Fe2 69.61(19)
C49 C48 Fe2 69.94(19)
C52 C48 H48 126.1
C49 C48 H48 126.1
Fe2 C48 H48 126.0
C48 C49 C50 107.7(3)
C48 C49 Fe2 69.79(19)
C50 C49 Fe2 69.30(19)
C48 C49 H49 126.1
C50 C49 H49 126.1
Fe2 C49 H49 126.3
C51 C50 C49 107.6(3)
C51 C50 Fe2 69.52(17)
C49 C50 Fe2 70.15(17)
C51 C50 H50 126.2
C49 C50 H50 126.2
Fe2 C50 H50 125.7
C52 C51 C50 108.0(3)
C52 C51 Fe2 70.15(16)
C50 C51 Fe2 69.97(15)
C52 C51 H51 126.0
C50 C51 H51 126.0
Fe2 C51 H51 125.5
C51 C52 C48 108.8(3)
C51 C52 Fe2 69.72(17)
C48 C52 Fe2 70.36(17)
C51 C52 H52 125.6
C48 C52 H52 125.6
Fe2 C52 H52 125.9

loop_
_geom_bond_atom_site_label_1
_geom_bond_atom_site_label_2
_geom_bond_distance
Fe1 C26 2.029(3)
Fe1 C18 2.031(2)
Fe1 C21 2.032(2)
Fe1 C24 2.035(3)
Fe1 C25 2.036(3)
Fe1 C19 2.036(3)
Fe1 C22 2.037(3)
Fe1 C20 2.040(3)
Fe1 C23 2.047(3)
Fe1 C17 2.050(2)
Fe2 C47 2.028(2)
Fe2 C51 2.028(3)
Fe2 C44 2.031(3)
Fe2 C52 2.034(3)
Fe2 C50 2.034(3)
Fe2 C45 2.034(3)
Fe2 C46 2.036(3)
Fe2 C48 2.044(3)
Fe2 C49 2.046(3)
Fe2 C43 2.054(2)
O1 C1 1.212(3)
O2 C2 1.211(3)
O3 C27 1.214(3)
O4 C28 1.206(3)
N1 C1 1.386(3)
N1 C3 1.403(3)
N1 C5 1.473(3)
N2 C2 1.369(3)
N2 C1 1.397(3)
N2 C11 1.473(3)
N3 C27 1.398(3)
N3 C29 1.407(3)
N3 C31 1.469(3)
N4 C28 1.365(3)
N4 C27 1.389(3)
N4 C37 1.478(3)
C2 C3 1.481(3)
C3 C4 1.342(3)
C4 C17 1.451(3)
C4 H4 0.9300
C5 C6 1.508(3)
C5 C10 1.527(3)
C5 H5 0.9800
C6 C7 1.522(3)
C6 H6A 0.9700
C6 H6B 0.9700
C7 C8 1.511(4)
C7 H7A 0.9700
C7 H7B 0.9700
C8 C9 1.520(4)
C8 H8A 0.9700
C8 H8B 0.9700
C9 C10 1.524(3)
C9 H9A 0.9700
C9 H9B 0.9700
C10 H10A 0.9700
C10 H10B 0.9700
C11 C16 1.502(4)
C11 C12 1.503(3)
C11 H11 0.9800
C12 C13 1.541(4)
C12 H12A 0.9700
C12 H12B 0.9700
C13 C14 1.493(5)
C13 H13A 0.9700
C13 H13B 0.9700
C14 C15 1.484(5)
C14 H14A 0.9700
C14 H14B 0.9700
C15 C16 1.527(3)
C15 H15A 0.9700
C15 H15B 0.9700
C16 H16A 0.9700
C16 H16B 0.9700
C17 C18 1.430(3)
C17 C21 1.436(3)
C18 C19 1.412(3)
C18 H18 0.9300
C19 C20 1.397(3)
C19 H19 0.9300
C20 C21 1.396(3)
C20 H20 0.9300
C21 H21 0.9300
C22 C26 1.397(4)
C22 C23 1.401(4)
C22 H22 0.9300
C23 C24 1.390(4)
C23 H23 0.9300
C24 C25 1.385(5)
C24 H24 0.9300
C25 C26 1.419(4)
C25 H25 0.9300
C26 H26 0.9300
C28 C29 1.501(3)
C29 C30 1.330(3)
C30 C43 1.457(3)
C30 H30 0.9300
C31 C36 1.504(3)
C31 C32 1.522(3)
C31 H31 0.9800
C32 C33 1.514(4)
C32 H32A 0.9700
C32 H32B 0.9700
C33 C34 1.514(4)
C33 H33A 0.9700
C33 H33B 0.9700
C34 C35 1.511(4)
C34 H34A 0.9700
C34 H34B 0.9700
C35 C36 1.512(4)
C35 H35A 0.9700
C35 H35B 0.9700
C36 H36A 0.9700
C36 H36B 0.9700
C37 C38 1.484(3)
C37 C42 1.507(4)
C37 H37 0.9800
C38 C39 1.520(4)
C38 H38A 0.9700
C38 H38B 0.9700
C39 C40 1.478(5)
C39 H39A 0.9700
C39 H39B 0.9700
C40 C41 1.485(4)
C40 H40A 0.9700
C40 H40B 0.9700
C41 C42 1.527(4)
C41 H41A 0.9700
C41 H41B 0.9700
C42 H42A 0.9700
C42 H42B 0.9700
C43 C47 1.427(3)
C43 C44 1.432(3)
C44 C45 1.410(3)
C44 H44 0.9300
C45 C46 1.400(3)
C45 H45 0.9300
C46 C47 1.407(3)
C46 H46 0.9300
C47 H47 0.9300
C48 C52 1.396(4)
C48 C49 1.408(4)
C48 H48 0.9300
C49 C50 1.414(4)
C49 H49 0.9300
C50 C51 1.407(4)
C50 H50 0.9300
C51 C52 1.394(4)
C51 H51 0.9300
C52 H52 0.9300

loop_
_geom_torsion_atom_site_label_1
_geom_torsion_atom_site_label_2
_geom_torsion_atom_site_label_3
_geom_torsion_atom_site_label_4
_geom_torsion
C3 N1 C1 O1 179.0(3)
C5 N1 C1 O1 16.7(4)
C3 N1 C1 N2 0.6(3)
C5 N1 C1 N2 -161.7(2)
C2 N2 C1 O1 -176.5(3)
C11 N2 C1 O1 1.9(5)
C2 N2 C1 N1 1.9(3)
C11 N2 C1 N1 -179.7(2)
C1 N2 C2 O2 178.1(3)
C11 N2 C2 O2 -0.4(4)
C1 N2 C2 C3 -3.4(3)
C11 N2 C2 C3 178.1(2)
C1 N1 C3 C4 173.1(3)
C5 N1 C3 C4 -25.6(4)
C1 N1 C3 C2 -2.6(3)
C5 N1 C3 C2 158.8(2)
O2 C2 C3 C4 5.7(4)
N2 C2 C3 C4 -172.8(2)
O2 C2 C3 N1 -177.9(3)
N2 C2 C3 N1 3.6(3)
N1 C3 C4 C17 -3.8(5)
C2 C3 C4 C17 171.3(2)
C1 N1 C5 C6 -72.9(3)
C3 N1 C5 C6 127.7(2)
C1 N1 C5 C10 53.0(3)
C3 N1 C5 C10 -106.4(3)
N1 C5 C6 C7 -175.05(18)
C10 C5 C6 C7 58.0(2)
C5 C6 C7 C8 -57.7(3)
C6 C7 C8 C9 56.4(3)
C7 C8 C9 C10 -55.7(3)
C8 C9 C10 C5 55.8(3)
N1 C5 C10 C9 176.1(2)
C6 C5 C10 C9 -57.2(3)
C2 N2 C11 C16 -123.2(3)
C1 N2 C11 C16 58.5(3)
C2 N2 C11 C12 109.5(3)
C1 N2 C11 C12 -68.7(3)
N2 C11 C12 C13 -177.8(3)
C16 C11 C12 C13 55.5(4)
C11 C12 C13 C14 -54.4(4)
C12 C13 C14 C15 55.9(4)
C13 C14 C15 C16 -55.5(4)
N2 C11 C16 C15 177.4(2)
C12 C11 C16 C15 -56.1(3)
C14 C15 C16 C11 54.5(4)
C3 C4 C17 C18 -26.1(5)
C3 C4 C17 C21 158.8(3)
C3 C4 C17 Fe1 -116.5(3)
C26 Fe1 C17 C18 -159.31(18)
C21 Fe1 C17 C18 118.43(19)
C24 Fe1 C17 C18 -39.4(5)
C25 Fe1 C17 C18 165.2(3)
C19 Fe1 C17 C18 37.78(14)
C22 Fe1 C17 C18 -116.39(18)
C20 Fe1 C17 C18 81.06(16)
C23 Fe1 C17 C18 -74.8(2)
C26 Fe1 C17 C21 82.26(19)
C18 Fe1 C17 C21 -118.43(19)
C24 Fe1 C17 C21 -157.9(4)
C25 Fe1 C17 C21 46.7(3)
C19 Fe1 C17 C21 -80.65(15)
C22 Fe1 C17 C21 125.18(17)
C20 Fe1 C17 C21 -37.38(14)
C23 Fe1 C17 C21 166.80(17)
C26 Fe1 C17 C4 -33.3(3)
C18 Fe1 C17 C4 126.0(3)
C21 Fe1 C17 C4 -115.5(3)
C24 Fe1 C17 C4 86.6(5)
C25 Fe1 C17 C4 -68.8(4)
C19 Fe1 C17 C4 163.8(2)
C22 Fe1 C17 C4 9.6(2)
C20 Fe1 C17 C4 -152.9(2)
C23 Fe1 C17 C4 51.3(3)
C21 C17 C18 C19 -1.2(3)
C4 C17 C18 C19 -176.9(2)
Fe1 C17 C18 C19 -59.84(17)
C21 C17 C18 Fe1 58.69(16)
C4 C17 C18 Fe1 -117.0(3)
C26 Fe1 C18 C19 168.1(3)
C21 Fe1 C18 C19 80.47(15)
C24 Fe1 C18 C19 -74.3(2)
C25 Fe1 C18 C19 -42.7(5)
C22 Fe1 C18 C19 -157.51(18)
C20 Fe1 C18 C19 37.20(14)
C23 Fe1 C18 C19 -115.35(17)
C17 Fe1 C18 C19 118.9(2)
C26 Fe1 C18 C17 49.2(4)
C21 Fe1 C18 C17 -38.42(13)
C24 Fe1 C18 C17 166.83(16)
C25 Fe1 C18 C17 -161.6(4)
C19 Fe1 C18 C17 -118.9(2)
C22 Fe1 C18 C17 83.60(19)
C20 Fe1 C18 C17 -81.69(15)
C23 Fe1 C18 C17 125.76(16)
C17 C18 C19 C20 0.5(3)
Fe1 C18 C19 C20 -59.59(19)
C17 C18 C19 Fe1 60.05(17)
C26 Fe1 C19 C20 -45.3(5)
C18 Fe1 C19 C20 119.5(2)
C21 Fe1 C19 C20 36.83(13)
C24 Fe1 C19 C20 -116.09(18)
C25 Fe1 C19 C20 -76.0(2)
C22 Fe1 C19 C20 171.8(3)
C23 Fe1 C19 C20 -157.25(15)
C17 Fe1 C19 C20 81.35(15)
C26 Fe1 C19 C18 -164.8(4)
C21 Fe1 C19 C18 -82.64(15)
C24 Fe1 C19 C18 124.44(18)
C25 Fe1 C19 C18 164.5(2)
C22 Fe1 C19 C18 52.3(3)
C20 Fe1 C19 C18 -119.5(2)
C23 Fe1 C19 C18 83.28(18)
C17 Fe1 C19 C18 -38.13(15)
C18 C19 C20 C21 0.4(3)
Fe1 C19 C20 C21 -58.76(18)
C18 C19 C20 Fe1 59.21(18)
C26 Fe1 C20 C21 -75.5(2)
C18 Fe1 C20 C21 82.71(15)
C24 Fe1 C20 C21 -158.56(19)
C25 Fe1 C20 C21 -116.9(2)
C19 Fe1 C20 C21 120.4(2)
C22 Fe1 C20 C21 -47.7(4)
C23 Fe1 C20 C21 170.1(3)
C17 Fe1 C20 C21 38.37(15)
C26 Fe1 C20 C19 164.10(17)
C18 Fe1 C20 C19 -37.68(14)
C21 Fe1 C20 C19 -120.4(2)
C24 Fe1 C20 C19 81.0(2)
C25 Fe1 C20 C19 122.70(19)
C22 Fe1 C20 C19 -168.1(4)
C23 Fe1 C20 C19 49.7(3)
C17 Fe1 C20 C19 -82.02(15)
C19 C20 C21 C17 -1.2(3)
Fe1 C20 C21 C17 -60.03(17)
C19 C20 C21 Fe1 58.86(18)
C18 C17 C21 C20 1.4(3)
C4 C17 C21 C20 177.6(2)
Fe1 C17 C21 C20 60.16(17)
C18 C17 C21 Fe1 -58.73(16)
C4 C17 C21 Fe1 117.5(2)
C26 Fe1 C21 C20 124.12(19)
C18 Fe1 C21 C20 -80.67(16)
C24 Fe1 C21 C20 46.5(4)
C25 Fe1 C21 C20 80.9(2)
C19 Fe1 C21 C20 -36.82(15)
C22 Fe1 C21 C20 164.68(18)
C23 Fe1 C21 C20 -163.2(5)
C17 Fe1 C21 C20 -118.9(2)
C26 Fe1 C21 C17 -116.96(17)
C18 Fe1 C21 C17 38.24(13)
C24 Fe1 C21 C17 165.4(3)
C25 Fe1 C21 C17 -160.18(17)
C19 Fe1 C21 C17 82.09(15)
C22 Fe1 C21 C17 -76.4(2)
C20 Fe1 C21 C17 118.9(2)
C23 Fe1 C21 C17 -44.3(5)
C18 Fe1 C22 C26 -159.6(2)
C21 Fe1 C22 C26 -72.9(2)
C24 Fe1 C22 C26 82.3(2)
C25 Fe1 C22 C26 39.0(2)
C19 Fe1 C22 C26 163.0(3)
C20 Fe1 C22 C26 -35.9(5)
C23 Fe1 C22 C26 119.5(3)
C17 Fe1 C22 C26 -115.8(2)
C26 Fe1 C22 C23 -119.5(3)
C18 Fe1 C22 C23 80.9(2)
C21 Fe1 C22 C23 167.59(18)
C24 Fe1 C22 C23 -37.2(2)
C25 Fe1 C22 C23 -80.4(2)
C19 Fe1 C22 C23 43.5(4)
C20 Fe1 C22 C23 -155.4(3)
C17 Fe1 C22 C23 124.7(2)
C26 C22 C23 C24 -0.1(4)
Fe1 C22 C23 C24 59.2(2)
C26 C22 C23 Fe1 -59.3(2)
C26 Fe1 C23 C24 -82.0(2)
C18 Fe1 C23 C24 122.7(2)
C21 Fe1 C23 C24 -160.2(4)
C25 Fe1 C23 C24 -37.6(2)
C19 Fe1 C23 C24 79.7(3)
C22 Fe1 C23 C24 -119.4(3)
C20 Fe1 C23 C24 45.0(4)
C17 Fe1 C23 C24 164.6(2)
C26 Fe1 C23 C22 37.37(19)
C18 Fe1 C23 C22 -117.9(2)
C21 Fe1 C23 C22 -40.7(6)
C24 Fe1 C23 C22 119.4(3)
C25 Fe1 C23 C22 81.8(2)
C19 Fe1 C23 C22 -160.89(18)
C20 Fe1 C23 C22 164.4(2)
C17 Fe1 C23 C22 -76.0(2)
C22 C23 C24 C25 1.1(4)
Fe1 C23 C24 C25 60.2(2)
C22 C23 C24 Fe1 -59.2(2)
C26 Fe1 C24 C25 -37.8(2)
C18 Fe1 C24 C25 164.57(19)
C21 Fe1 C24 C25 49.6(4)
C19 Fe1 C24 C25 123.7(2)
C22 Fe1 C24 C25 -81.4(2)
C20 Fe1 C24 C25 82.0(2)
C23 Fe1 C24 C25 -118.8(3)
C17 Fe1 C24 C25 -164.9(3)
C26 Fe1 C24 C23 81.0(2)
C18 Fe1 C24 C23 -76.6(3)
C21 Fe1 C24 C23 168.4(3)
C25 Fe1 C24 C23 118.8(3)
C19 Fe1 C24 C23 -117.5(2)
C22 Fe1 C24 C23 37.5(2)
C20 Fe1 C24 C23 -159.2(2)
C17 Fe1 C24 C23 -46.1(5)
C23 C24 C25 C26 -1.6(4)
Fe1 C24 C25 C26 58.9(2)
C23 C24 C25 Fe1 -60.5(2)
C26 Fe1 C25 C24 119.7(3)
C18 Fe1 C25 C24 -42.1(5)
C21 Fe1 C25 C24 -157.19(19)
C19 Fe1 C25 C24 -74.4(3)
C22 Fe1 C25 C24 81.3(2)
C20 Fe1 C25 C24 -115.4(2)
C23 Fe1 C25 C24 37.6(2)
C17 Fe1 C25 C24 169.0(2)
C18 Fe1 C25 C26 -161.8(3)
C21 Fe1 C25 C26 83.1(2)
C24 Fe1 C25 C26 -119.7(3)
C19 Fe1 C25 C26 165.9(2)
C22 Fe1 C25 C26 -38.4(2)
C20 Fe1 C25 C26 124.9(2)
C23 Fe1 C25 C26 -82.1(2)
C17 Fe1 C25 C26 49.3(4)
C23 C22 C26 C25 -0.8(4)
Fe1 C22 C26 C25 -60.6(2)
C23 C22 C26 Fe1 59.8(2)
C24 C25 C26 C22 1.5(4)
Fe1 C25 C26 C22 60.9(2)
C24 C25 C26 Fe1 -59.4(2)
C18 Fe1 C26 C22 48.0(4)
C21 Fe1 C26 C22 127.1(2)
C24 Fe1 C26 C22 -80.4(2)
C25 Fe1 C26 C22 -117.3(3)
C19 Fe1 C26 C22 -157.4(3)
C20 Fe1 C26 C22 168.18(18)
C23 Fe1 C26 C22 -37.33(19)
C17 Fe1 C26 C22 83.6(2)
C18 Fe1 C26 C25 165.2(3)
C21 Fe1 C26 C25 -115.7(2)
C24 Fe1 C26 C25 36.8(2)
C19 Fe1 C26 C25 -40.2(5)
C22 Fe1 C26 C25 117.3(3)
C20 Fe1 C26 C25 -74.5(3)
C23 Fe1 C26 C25 79.9(2)
C17 Fe1 C26 C25 -159.1(2)
C28 N4 C27 O3 179.6(3)
C37 N4 C27 O3 -4.6(5)
C28 N4 C27 N3 -0.4(3)
C37 N4 C27 N3 175.3(2)
C29 N3 C27 O3 -178.1(3)
C31 N3 C27 O3 20.6(4)
C29 N3 C27 N4 2.0(3)
C31 N3 C27 N4 -159.3(2)
C27 N4 C28 O4 -179.9(3)
C37 N4 C28 O4 4.2(4)
C27 N4 C28 C29 -1.1(3)
C37 N4 C28 C29 -177.0(2)
C27 N3 C29 C30 175.3(3)
C31 N3 C29 C30 -24.3(4)
C27 N3 C29 C28 -2.6(3)
C31 N3 C29 C28 157.8(2)
O4 C28 C29 C30 2.8(4)
N4 C28 C29 C30 -175.9(2)
O4 C28 C29 N3 -179.0(3)
N4 C28 C29 N3 2.3(3)
N3 C29 C30 C43 -0.7(5)
C28 C29 C30 C43 177.0(3)
C27 N3 C31 C36 -76.6(3)
C29 N3 C31 C36 125.4(2)
C27 N3 C31 C32 49.7(3)
C29 N3 C31 C32 -108.3(3)
N3 C31 C32 C33 175.2(2)
C36 C31 C32 C33 -57.9(3)
C31 C32 C33 C34 56.2(3)
C32 C33 C34 C35 -55.2(3)
C33 C34 C35 C36 55.2(4)
N3 C31 C36 C35 -175.48(19)
C32 C31 C36 C35 57.3(3)
C34 C35 C36 C31 -55.9(3)
C28 N4 C37 C38 117.9(3)
C27 N4 C37 C38 -57.4(4)
C28 N4 C37 C42 -111.4(3)
C27 N4 C37 C42 73.3(3)
N4 C37 C38 C39 -176.9(3)
C42 C37 C38 C39 53.5(4)
C37 C38 C39 C40 -51.8(4)
C38 C39 C40 C41 50.9(4)
C39 C40 C41 C42 -50.1(4)
N4 C37 C42 C41 177.7(2)
C38 C37 C42 C41 -52.3(3)
C40 C41 C42 C37 49.5(4)
C29 C30 C43 C47 -31.7(5)
C29 C30 C43 C44 150.9(3)
C29 C30 C43 Fe2 -123.1(3)
C51 Fe2 C43 C47 161.9(3)
C44 Fe2 C43 C47 118.7(2)
C52 Fe2 C43 C47 -37.6(5)
C50 Fe2 C43 C47 -160.45(18)
C45 Fe2 C43 C47 80.76(17)
C46 Fe2 C43 C47 37.37(15)
C48 Fe2 C43 C47 -74.7(2)
C49 Fe2 C43 C47 -117.04(19)
C47 Fe2 C43 C44 -118.7(2)
C51 Fe2 C43 C44 43.2(4)
C52 Fe2 C43 C44 -156.3(4)
C50 Fe2 C43 C44 80.9(2)
C45 Fe2 C43 C44 -37.92(16)
C46 Fe2 C43 C44 -81.32(17)
C48 Fe2 C43 C44 166.64(18)
C49 Fe2 C43 C44 124.28(19)
C47 Fe2 C43 C30 125.5(3)
C51 Fe2 C43 C30 -72.6(4)
C44 Fe2 C43 C30 -115.8(3)
C52 Fe2 C43 C30 87.9(4)
C50 Fe2 C43 C30 -34.9(3)
C45 Fe2 C43 C30 -153.7(2)
C46 Fe2 C43 C30 162.9(2)
C48 Fe2 C43 C30 50.9(3)
C49 Fe2 C43 C30 8.5(3)
C47 C43 C44 C45 1.7(3)
C30 C43 C44 C45 179.6(2)
Fe2 C43 C44 C45 60.04(19)
C47 C43 C44 Fe2 -58.35(17)
C30 C43 C44 Fe2 119.6(2)
C47 Fe2 C44 C45 -80.47(16)
C51 Fe2 C44 C45 79.3(2)
C52 Fe2 C44 C45 44.6(3)
C50 Fe2 C44 C45 122.39(18)
C46 Fe2 C44 C45 -36.80(15)
C48 Fe2 C44 C45 -161.8(4)
C49 Fe2 C44 C45 163.88(17)
C43 Fe2 C44 C45 -118.5(2)
C47 Fe2 C44 C43 38.08(14)
C51 Fe2 C44 C43 -162.10(16)
C52 Fe2 C44 C43 163.1(3)
C50 Fe2 C44 C43 -119.06(17)
C45 Fe2 C44 C43 118.5(2)
C46 Fe2 C44 C43 81.75(16)
C48 Fe2 C44 C43 -43.3(5)
C49 Fe2 C44 C43 -77.6(2)
C43 C44 C45 C46 -1.4(3)
Fe2 C44 C45 C46 59.0(2)
C43 C44 C45 Fe2 -60.35(18)
C47 Fe2 C45 C46 -37.78(14)
C51 Fe2 C45 C46 121.40(17)
C44 Fe2 C45 C46 -120.4(2)
C52 Fe2 C45 C46 79.78(18)
C50 Fe2 C45 C46 161.86(16)
C48 Fe2 C45 C46 48.5(3)
C49 Fe2 C45 C46 -170.6(4)
C43 Fe2 C45 C46 -82.03(15)
C47 Fe2 C45 C44 82.62(16)
C51 Fe2 C45 C44 -118.20(17)
C52 Fe2 C45 C44 -159.82(17)
C50 Fe2 C45 C44 -77.75(19)
C46 Fe2 C45 C44 120.4(2)
C48 Fe2 C45 C44 168.9(2)
C49 Fe2 C45 C44 -50.2(4)
C43 Fe2 C45 C44 38.36(14)
C44 C45 C46 C47 0.5(3)
Fe2 C45 C46 C47 59.25(19)
C44 C45 C46 Fe2 -58.8(2)
C47 Fe2 C46 C45 119.1(2)
C51 Fe2 C46 C45 -76.4(2)
C44 Fe2 C46 C45 37.10(14)
C52 Fe2 C46 C45 -116.75(17)
C50 Fe2 C46 C45 -49.1(4)
C48 Fe2 C46 C45 -157.70(16)
C49 Fe2 C46 C45 173.4(3)
C43 Fe2 C46 C45 81.37(16)
C51 Fe2 C46 C47 164.46(18)
C44 Fe2 C46 C47 -82.01(16)
C52 Fe2 C46 C47 124.15(18)
C50 Fe2 C46 C47 -168.2(3)
C45 Fe2 C46 C47 -119.1(2)
C48 Fe2 C46 C47 83.19(19)
C49 Fe2 C46 C47 54.3(3)
C43 Fe2 C46 C47 -37.74(15)
C45 C46 C47 C43 0.6(3)
Fe2 C46 C47 C43 60.08(18)
C45 C46 C47 Fe2 -59.49(19)
C44 C43 C47 C46 -1.4(3)
C30 C43 C47 C46 -179.1(2)
Fe2 C43 C47 C46 -59.79(18)
C44 C43 C47 Fe2 58.38(17)
C30 C43 C47 Fe2 -119.3(3)
C51 Fe2 C47 C46 -40.3(4)
C44 Fe2 C47 C46 81.34(17)
C52 Fe2 C47 C46 -73.6(2)
C50 Fe2 C47 C46 169.2(3)
C45 Fe2 C47 C46 37.53(15)
C48 Fe2 C47 C46 -115.01(18)
C49 Fe2 C47 C46 -156.96(18)
C43 Fe2 C47 C46 119.5(2)
C51 Fe2 C47 C43 -159.9(4)
C44 Fe2 C47 C43 -38.20(15)
C52 Fe2 C47 C43 166.83(17)
C50 Fe2 C47 C43 49.6(4)
C45 Fe2 C47 C43 -82.01(16)
C46 Fe2 C47 C43 -119.5(2)
C48 Fe2 C47 C43 125.45(17)
C49 Fe2 C47 C43 83.5(2)
C47 Fe2 C48 C52 121.46(19)
C51 Fe2 C48 C52 -37.24(19)
C44 Fe2 C48 C52 -162.7(4)
C50 Fe2 C48 C52 -81.2(2)
C45 Fe2 C48 C52 44.8(4)
C46 Fe2 C48 C52 78.7(2)
C49 Fe2 C48 C52 -119.0(3)
C43 Fe2 C48 C52 163.13(18)
C47 Fe2 C48 C49 -119.57(19)
C51 Fe2 C48 C49 81.7(2)
C44 Fe2 C48 C49 -43.8(5)
C52 Fe2 C48 C49 119.0(3)
C50 Fe2 C48 C49 37.81(17)
C45 Fe2 C48 C49 163.7(2)
C46 Fe2 C48 C49 -162.33(17)
C43 Fe2 C48 C49 -77.9(2)
C52 C48 C49 C50 0.4(4)
Fe2 C48 C49 C50 -59.1(2)
C52 C48 C49 Fe2 59.5(2)
C47 Fe2 C49 C48 79.3(2)
C51 Fe2 C49 C48 -81.1(2)
C44 Fe2 C49 C48 166.36(17)
C52 Fe2 C49 C48 -37.53(18)
C50 Fe2 C49 C48 -119.1(3)
C45 Fe2 C49 C48 -154.6(3)
C46 Fe2 C49 C48 40.5(4)
C43 Fe2 C49 C48 123.23(19)
C47 Fe2 C49 C50 -161.64(17)
C51 Fe2 C49 C50 38.00(19)
C44 Fe2 C49 C50 -74.6(2)
C52 Fe2 C49 C50 81.5(2)
C45 Fe2 C49 C50 -35.6(5)
C46 Fe2 C49 C50 159.5(2)
C48 Fe2 C49 C50 119.1(3)
C43 Fe2 C49 C50 -117.71(19)
C48 C49 C50 C51 -0.2(4)
Fe2 C49 C50 C51 -59.7(2)
C48 C49 C50 Fe2 59.4(2)
C47 Fe2 C50 C51 164.7(3)
C44 Fe2 C50 C51 -115.4(2)
C52 Fe2 C50 C51 37.6(2)
C45 Fe2 C50 C51 -73.2(2)
C46 Fe2 C50 C51 -36.5(5)
C48 Fe2 C50 C51 81.0(2)
C49 Fe2 C50 C51 118.6(3)
C43 Fe2 C50 C51 -158.7(2)
C47 Fe2 C50 C49 46.1(4)
C51 Fe2 C50 C49 -118.6(3)
C44 Fe2 C50 C49 126.0(2)
C52 Fe2 C50 C49 -81.0(2)
C45 Fe2 C50 C49 168.22(19)
C46 Fe2 C50 C49 -155.1(3)
C48 Fe2 C50 C49 -37.57(19)
C43 Fe2 C50 C49 82.7(2)
C49 C50 C51 C52 0.0(4)
Fe2 C50 C51 C52 -60.1(2)
C49 C50 C51 Fe2 60.1(2)
C47 Fe2 C51 C52 -45.0(5)
C44 Fe2 C51 C52 -157.7(2)
C50 Fe2 C51 C52 118.8(3)
C45 Fe2 C51 C52 -115.9(2)
C46 Fe2 C51 C52 -75.0(2)
C48 Fe2 C51 C52 37.1(2)
C49 Fe2 C51 C52 80.8(2)
C43 Fe2 C51 C52 170.8(3)
C47 Fe2 C51 C50 -163.8(3)
C44 Fe2 C51 C50 83.5(2)
C52 Fe2 C51 C50 -118.8(3)
C45 Fe2 C51 C50 125.3(2)
C46 Fe2 C51 C50 166.2(2)
C48 Fe2 C51 C50 -81.7(2)
C49 Fe2 C51 C50 -38.0(2)
C43 Fe2 C51 C50 51.9(4)
C50 C51 C52 C48 0.2(4)
Fe2 C51 C52 C48 -59.7(2)
C50 C51 C52 Fe2 60.0(2)
C49 C48 C52 C51 -0.4(4)
Fe2 C48 C52 C51 59.3(2)
C49 C48 C52 Fe2 -59.7(2)
C47 Fe2 C52 C51 162.73(19)
C44 Fe2 C52 C51 49.5(4)
C50 Fe2 C52 C51 -38.0(2)
C45 Fe2 C52 C51 81.0(2)
C46 Fe2 C52 C51 122.4(2)
C48 Fe2 C52 C51 -119.7(3)
C49 Fe2 C52 C51 -82.0(2)
C43 Fe2 C52 C51 -168.5(3)
C47 Fe2 C52 C48 -77.5(2)
C51 Fe2 C52 C48 119.7(3)
C44 Fe2 C52 C48 169.2(3)
C50 Fe2 C52 C48 81.8(2)
C45 Fe2 C52 C48 -159.26(19)
C46 Fe2 C52 C48 -117.9(2)
C49 Fe2 C52 C48 37.75(19)
C43 Fe2 C52 C48 -48.7(5)
